data_7053608
loop_
_publ_author_name
'Corrente, Andrea M.'
'Chivers, Tristram'

_publ_section_title
;
 Syntheses and structures of new alkali-metal boraamidinates and
 ferrocenyl aminoboranes
;
_journal_issue 8
_journal_name_full 'New Journal of Chemistry'
_journal_page_first 1751
_journal_paper_doi 10.1039/c0nj00279h
_journal_volume 34
_journal_year 2010
_chemical_formula_moiety 'C18 H29 B Fe N2'
_chemical_formula_sum 'C18 H29 B Fe N2'
_chemical_formula_weight 340.09
_chemical_name_systematic
;
?
;
_space_group_IT_number 33
_symmetry_cell_setting orthorhombic
_symmetry_space_group_name_Hall 'P 2c -2n'
_symmetry_space_group_name_H-M 'P n a 21'
_atom_sites_solution_hydrogens geom
_atom_sites_solution_primary direct
_atom_sites_solution_secondary difmap
_audit_creation_method SHELXL-97
_cell_angle_alpha 90.00
_cell_angle_beta 90.00
_cell_angle_gamma 90.00
_cell_formula_units_Z 8
_cell_length_a 17.365(4)
_cell_length_b 5.9559(12)
_cell_length_c 35.480(7)
_cell_measurement_reflns_used 22275
_cell_measurement_temperature 173(2)
_cell_measurement_theta_max 25.02
_cell_measurement_theta_min 3.28
_cell_volume 3669.5(13)
_computing_cell_refinement 'Nonius DENZO'
_computing_data_collection 'NOnius COLLECT'
_computing_data_reduction 'Nonius DENZO'
_computing_molecular_graphics 'Bruker SHELXTL'
_computing_publication_material 'Bruker SHELXTL'
_computing_structure_refinement 'SHELXL-97 (Sheldrick, 1997)'
_computing_structure_solution 'SHELXS-97 (Sheldrick, 1990)'
_diffrn_ambient_temperature 173(2)
_diffrn_measured_fraction_theta_full 0.943
_diffrn_measured_fraction_theta_max 0.943
_diffrn_measurement_device_type 'Nonius Kappa CCD'
_diffrn_measurement_method 'phi\omega scans'
_diffrn_radiation_monochromator graphite
_diffrn_radiation_source 'fine-focus sealed tube'
_diffrn_radiation_type MoK\a
_diffrn_radiation_wavelength 0.71073
_diffrn_reflns_av_R_equivalents 0.0000
_diffrn_reflns_av_sigmaI/netI 0.0479
_diffrn_reflns_limit_h_max 20
_diffrn_reflns_limit_h_min -20
_diffrn_reflns_limit_k_max 7
_diffrn_reflns_limit_k_min -7
_diffrn_reflns_limit_l_max 41
_diffrn_reflns_limit_l_min -42
_diffrn_reflns_number 5629
_diffrn_reflns_theta_full 25.02
_diffrn_reflns_theta_max 25.02
_diffrn_reflns_theta_min 3.28
_exptl_absorpt_coefficient_mu 0.820
_exptl_absorpt_correction_T_max 0.9679
_exptl_absorpt_correction_T_min 0.8029
_exptl_absorpt_correction_type integration
_exptl_absorpt_process_details 'HKL Scalepack (Otwinowski and Minor 1997)'
_exptl_crystal_colour orange
_exptl_crystal_density_diffrn 1.231
_exptl_crystal_density_method 'not measured'
_exptl_crystal_description plate
_exptl_crystal_F_000 1456
_exptl_crystal_size_max 0.28
_exptl_crystal_size_mid 0.08
_exptl_crystal_size_min 0.04
_refine_diff_density_max 0.289
_refine_diff_density_min -0.365
_refine_diff_density_rms 0.072
_refine_ls_abs_structure_details 'Flack H D (1983), Acta Cryst. A39, 876-881'
_refine_ls_abs_structure_Flack 0.50(2)
_refine_ls_extinction_method none
_refine_ls_goodness_of_fit_ref 1.126
_refine_ls_hydrogen_treatment constr
_refine_ls_matrix_type full
_refine_ls_number_parameters 397
_refine_ls_number_reflns 5629
_refine_ls_number_restraints 1
_refine_ls_restrained_S_all 1.126
_refine_ls_R_factor_all 0.0570
_refine_ls_R_factor_gt 0.0428
_refine_ls_shift/su_max 0.004
_refine_ls_shift/su_mean 0.001
_refine_ls_structure_factor_coef Fsqd
_refine_ls_weighting_details 'calc w=1/[\s^2^(Fo^2^)+(0.0498P)^2^+2.7062P] where P=(Fo^2^+2Fc^2^)/3'
_refine_ls_weighting_scheme calc
_refine_ls_wR_factor_gt 0.0981
_refine_ls_wR_factor_ref 0.1121
_reflns_number_gt 4927
_reflns_number_total 5629
_reflns_threshold_expression >2sigma(I)
_cod_data_source_file c0nj00279h.txt
_cod_data_source_block Compound1a
_cod_depositor_comments
;
The following automatic conversions were performed:

'_symmetry_cell_setting' value 'Orthorhombic' changed to
'orthorhombic' according to
/home/saulius/struct/CIF-dictionaries/cif_core.dic dictionary named
'cif_core.dic' version 2.4.2 from
2011-04-26.

'_exptl_absorpt_correction_type' value 'Integration'
changed to 'integration' according to
/home/saulius/struct/CIF-dictionaries/cif_core.dic dictionary named
'cif_core.dic' version 2.4.2 from 2011-04-26.

Automatic conversion script
Id: cif_fix_values 1891 2012-01-12 08:04:46Z andrius 
;
_cod_original_cell_volume 3669.6(13)
_cod_original_sg_symbol_H-M Pna2(1)
_cod_database_code 7053608

loop_
_symmetry_equiv_pos_as_xyz
'x, y, z'
'-x, -y, z+1/2'
'x+1/2, -y+1/2, z'
'-x+1/2, y+1/2, z+1/2'

loop_
_atom_site_label
_atom_site_type_symbol
_atom_site_fract_x
_atom_site_fract_y
_atom_site_fract_z
_atom_site_U_iso_or_equiv
_atom_site_adp_type
_atom_site_occupancy
_atom_site_symmetry_multiplicity
_atom_site_calc_flag
_atom_site_refinement_flags
B1 B 0.5963(3) 0.5916(7) 0.61287(16) 0.0251(11) Uani 1 1 d .
N1 N 0.66751(19) 0.5083(5) 0.62678(13) 0.0286(9) Uani 1 1 d .
H1A H 0.6766 0.5422 0.6505 0.034 Uiso 1 1 calc R
N2 N 0.5745(2) 0.5714(6) 0.57462(13) 0.0312(9) Uani 1 1 d .
H2A H 0.6112 0.5175 0.5601 0.037 Uiso 1 1 calc R
Fe1 Fe 0.56496(3) 0.82254(9) 0.697192(19) 0.02654(16) Uani 1 1 d .
C1 C 0.5405(3) 0.6930(7) 0.64423(14) 0.0247(10) Uani 1 1 d .
C2 C 0.5096(3) 0.9138(7) 0.64892(15) 0.0298(11) Uani 1 1 d .
H2B H 0.5229 1.0469 0.6330 0.036 Uiso 1 1 calc R
C3 C 0.4579(3) 0.9159(9) 0.67968(17) 0.0394(13) Uani 1 1 d .
H3A H 0.4278 1.0480 0.6889 0.047 Uiso 1 1 calc R
C4 C 0.4562(3) 0.6961(9) 0.69481(19) 0.0397(12) Uani 1 1 d .
H4A H 0.4246 0.6454 0.7168 0.048 Uiso 1 1 calc R
C5 C 0.5069(3) 0.5596(7) 0.67318(17) 0.0358(13) Uani 1 1 d .
H5A H 0.5177 0.3969 0.6778 0.043 Uiso 1 1 calc R
C6 C 0.6813(3) 0.8631(8) 0.70403(17) 0.0369(13) Uani 1 1 d .
H6A H 0.7213 0.8336 0.6844 0.044 Uiso 1 1 calc R
C7 C 0.6420(3) 1.0698(8) 0.70952(17) 0.0398(13) Uani 1 1 d .
H7A H 0.6501 1.2111 0.6949 0.048 Uiso 1 1 calc R
C8 C 0.5901(3) 1.0405(8) 0.73986(17) 0.0424(14) Uani 1 1 d .
H8A H 0.5548 1.1572 0.7505 0.051 Uiso 1 1 calc R
C9 C 0.5969(4) 0.8136(9) 0.75234(17) 0.0436(13) Uani 1 1 d .
H9A H 0.5675 0.7424 0.7734 0.052 Uiso 1 1 calc R
C10 C 0.6535(3) 0.7076(8) 0.72947(18) 0.0414(13) Uani 1 1 d .
H10A H 0.6704 0.5477 0.7315 0.050 Uiso 1 1 calc R
C11 C 0.7291(2) 0.3753(7) 0.60874(14) 0.0276(10) Uani 1 1 d .
C12 C 0.7646(3) 0.4966(8) 0.57508(19) 0.0457(14) Uani 1 1 d .
H12A H 0.7252 0.5192 0.5557 0.069 Uiso 1 1 calc R
H12B H 0.8067 0.4060 0.5647 0.069 Uiso 1 1 calc R
H12C H 0.7847 0.6426 0.5832 0.069 Uiso 1 1 calc R
C13 C 0.7916(3) 0.3414(10) 0.63902(19) 0.0486(15) Uani 1 1 d .
H13A H 0.7694 0.2635 0.6608 0.073 Uiso 1 1 calc R
H13B H 0.8116 0.4878 0.6470 0.073 Uiso 1 1 calc R
H13C H 0.8337 0.2512 0.6286 0.073 Uiso 1 1 calc R
C14 C 0.6986(3) 0.1450(7) 0.59741(16) 0.0384(12) Uani 1 1 d .
H14A H 0.6586 0.1627 0.5782 0.058 Uiso 1 1 calc R
H14B H 0.6768 0.0700 0.6195 0.058 Uiso 1 1 calc R
H14C H 0.7409 0.0543 0.5873 0.058 Uiso 1 1 calc R
C15 C 0.5031(3) 0.6220(8) 0.55420(16) 0.0317(11) Uani 1 1 d .
C16 C 0.4936(3) 0.8760(8) 0.54878(19) 0.0449(14) Uani 1 1 d .
H16A H 0.5387 0.9359 0.5355 0.067 Uiso 1 1 calc R
H16B H 0.4889 0.9488 0.5734 0.067 Uiso 1 1 calc R
H16C H 0.4472 0.9055 0.5339 0.067 Uiso 1 1 calc R
C17 C 0.4334(3) 0.5252(9) 0.57477(17) 0.0401(12) Uani 1 1 d .
H17A H 0.4402 0.3630 0.5780 0.060 Uiso 1 1 calc R
H17B H 0.3868 0.5538 0.5600 0.060 Uiso 1 1 calc R
H17C H 0.4286 0.5967 0.5995 0.060 Uiso 1 1 calc R
C18 C 0.5096(3) 0.5125(9) 0.51553(18) 0.0479(14) Uani 1 1 d .
H18A H 0.5156 0.3498 0.5185 0.072 Uiso 1 1 calc R
H18B H 0.5544 0.5735 0.5022 0.072 Uiso 1 1 calc R
H18C H 0.4628 0.5436 0.5010 0.072 Uiso 1 1 calc R
B2 B 0.8493(3) 0.4427(7) 0.89689(15) 0.0236(11) Uani 1 1 d .
N3 N 0.9194(2) 0.5302(6) 0.88115(13) 0.0299(9) Uani 1 1 d .
H3B H 0.9253 0.5038 0.8569 0.036 Uiso 1 1 calc R
N4 N 0.8317(2) 0.4528(6) 0.93519(12) 0.0298(9) Uani 1 1 d .
H4B H 0.8701 0.5014 0.9492 0.036 Uiso 1 1 calc R
Fe2 Fe 0.80948(3) 0.22042(9) 0.81247(2) 0.02719(16) Uani 1 1 d .
C19 C 0.7906(3) 0.3456(7) 0.86619(14) 0.0262(10) Uani 1 1 d .
C20 C 0.7538(3) 0.4810(8) 0.83815(16) 0.0312(11) Uani 1 1 d .
H20A H 0.7644 0.6438 0.8336 0.037 Uiso 1 1 calc R
C21 C 0.7009(3) 0.3463(8) 0.81706(18) 0.0376(12) Uani 1 1 d .
H21A H 0.6673 0.3982 0.7959 0.045 Uiso 1 1 calc R
C22 C 0.7050(3) 0.1251(9) 0.83188(16) 0.0365(12) Uani 1 1 d .
H22A H 0.6746 -0.0072 0.8229 0.044 Uiso 1 1 calc R
C23 C 0.7595(3) 0.1250(7) 0.86217(15) 0.0296(11) Uani 1 1 d .
H23A H 0.7744 -0.0088 0.8775 0.035 Uiso 1 1 calc R
C24 C 0.9247(3) 0.1831(8) 0.80168(19) 0.0410(14) Uani 1 1 d .
H24A H 0.9675 0.2171 0.8196 0.049 Uiso 1 1 calc R
C25 C 0.8922(3) 0.3344(9) 0.77585(18) 0.0447(14) Uani 1 1 d .
H25A H 0.9079 0.4944 0.7721 0.054 Uiso 1 1 calc R
C26 C 0.8330(4) 0.2171(10) 0.75560(18) 0.0472(14) Uani 1 1 d .
H26A H 0.7998 0.2812 0.7353 0.057 Uiso 1 1 calc R
C27 C 0.8293(3) -0.0042(9) 0.77000(18) 0.0431(14) Uani 1 1 d .
H27A H 0.7932 -0.1247 0.7614 0.052 Uiso 1 1 calc R
C28 C 0.8859(3) -0.0258(8) 0.79824(15) 0.0357(12) Uani 1 1 d .
H28A H 0.8970 -0.1644 0.8132 0.043 Uiso 1 1 calc R
C29 C 0.9833(3) 0.6570(7) 0.89862(16) 0.0314(11) Uani 1 1 d .
C30 C 1.0233(3) 0.5167(9) 0.9288(2) 0.0600(19) Uani 1 1 d .
H30A H 0.9869 0.4844 0.9492 0.090 Uiso 1 1 calc R
H30B H 1.0674 0.6001 0.9389 0.090 Uiso 1 1 calc R
H30C H 1.0412 0.3754 0.9177 0.090 Uiso 1 1 calc R
C31 C 1.0408(3) 0.7066(11) 0.8669(2) 0.0582(18) Uani 1 1 d .
H31A H 1.0156 0.7969 0.8474 0.087 Uiso 1 1 calc R
H31B H 1.0587 0.5649 0.8559 0.087 Uiso 1 1 calc R
H31C H 1.0848 0.7895 0.8771 0.087 Uiso 1 1 calc R
C32 C 0.9544(3) 0.8761(8) 0.91418(19) 0.0434(14) Uani 1 1 d .
H32A H 0.9176 0.8468 0.9345 0.065 Uiso 1 1 calc R
H32B H 0.9289 0.9613 0.8941 0.065 Uiso 1 1 calc R
H32C H 0.9979 0.9631 0.9240 0.065 Uiso 1 1 calc R
C33 C 0.7617(3) 0.3983(7) 0.95684(17) 0.0338(12) Uani 1 1 d .
C34 C 0.7706(3) 0.5088(9) 0.99569(18) 0.0476(14) Uani 1 1 d .
H34A H 0.8163 0.4481 1.0083 0.071 Uiso 1 1 calc R
H34B H 0.7248 0.4773 1.0110 0.071 Uiso 1 1 calc R
H34C H 0.7763 0.6714 0.9926 0.071 Uiso 1 1 calc R
C35 C 0.7543(3) 0.1451(8) 0.96251(18) 0.0431(13) Uani 1 1 d .
H35A H 0.7486 0.0715 0.9380 0.065 Uiso 1 1 calc R
H35B H 0.7090 0.1132 0.9781 0.065 Uiso 1 1 calc R
H35C H 0.8006 0.0881 0.9751 0.065 Uiso 1 1 calc R
C36 C 0.6907(3) 0.4912(9) 0.93685(18) 0.0452(14) Uani 1 1 d .
H36A H 0.6855 0.4198 0.9121 0.068 Uiso 1 1 calc R
H36B H 0.6962 0.6538 0.9336 0.068 Uiso 1 1 calc R
H36C H 0.6447 0.4595 0.9520 0.068 Uiso 1 1 calc R

loop_
_atom_site_aniso_label
_atom_site_aniso_U_11
_atom_site_aniso_U_22
_atom_site_aniso_U_33
_atom_site_aniso_U_23
_atom_site_aniso_U_13
_atom_site_aniso_U_12
B1 0.027(3) 0.021(2) 0.027(3) -0.001(2) 0.000(2) -0.0040(18)
N1 0.0238(19) 0.0270(18) 0.035(3) -0.0066(16) 0.0002(18) 0.0042(14)
N2 0.026(2) 0.044(2) 0.024(3) -0.0041(17) 0.0014(17) 0.0043(15)
Fe1 0.0275(3) 0.0307(3) 0.0214(4) -0.0034(3) -0.0018(3) 0.0007(2)
C1 0.025(2) 0.033(2) 0.016(3) -0.0049(18) -0.003(2) -0.0012(17)
C2 0.032(3) 0.030(2) 0.027(3) -0.0036(19) -0.011(2) 0.0057(18)
C3 0.025(2) 0.046(3) 0.048(4) -0.015(2) -0.004(2) 0.007(2)
C4 0.031(2) 0.061(3) 0.027(3) -0.009(3) 0.007(3) -0.010(2)
C5 0.031(3) 0.029(2) 0.047(4) -0.006(2) 0.002(2) -0.0070(18)
C6 0.031(2) 0.039(3) 0.041(4) -0.014(2) -0.015(2) 0.0027(18)
C7 0.035(3) 0.036(3) 0.048(4) -0.013(2) -0.007(2) -0.0021(19)
C8 0.039(3) 0.048(3) 0.040(4) -0.022(2) -0.005(3) 0.004(2)
C9 0.051(3) 0.068(4) 0.012(3) -0.004(2) -0.001(3) -0.005(3)
C10 0.048(3) 0.039(3) 0.037(4) -0.004(2) -0.017(3) 0.000(2)
C11 0.024(2) 0.033(2) 0.025(3) -0.0035(19) -0.001(2) 0.0030(17)
C12 0.034(3) 0.042(3) 0.062(5) 0.003(3) 0.016(3) 0.003(2)
C13 0.037(3) 0.069(4) 0.041(4) -0.010(3) -0.006(3) 0.016(2)
C14 0.046(3) 0.030(2) 0.040(4) -0.005(2) 0.005(3) 0.006(2)
C15 0.028(2) 0.038(3) 0.029(3) -0.002(2) -0.003(2) 0.0047(18)
C16 0.051(3) 0.041(3) 0.043(4) 0.000(2) -0.005(3) 0.005(2)
C17 0.031(3) 0.053(3) 0.036(4) 0.000(2) -0.005(2) -0.004(2)
C18 0.047(3) 0.062(3) 0.034(4) -0.010(3) -0.005(3) 0.006(3)
B2 0.031(3) 0.022(2) 0.018(3) -0.0022(19) 0.001(2) 0.0008(18)
N3 0.030(2) 0.034(2) 0.026(3) -0.0073(16) 0.0045(17) -0.0068(15)
N4 0.028(2) 0.046(2) 0.016(3) -0.0050(16) 0.0000(17) -0.0053(16)
Fe2 0.0273(3) 0.0331(3) 0.0212(4) -0.0037(3) 0.0010(3) -0.0025(2)
C19 0.025(2) 0.035(2) 0.019(3) -0.0058(19) 0.004(2) -0.0019(18)
C20 0.030(2) 0.032(2) 0.032(3) -0.004(2) 0.005(2) 0.0022(18)
C21 0.024(2) 0.058(3) 0.031(4) -0.003(3) -0.002(2) 0.0053(18)
C22 0.026(2) 0.051(3) 0.033(3) -0.006(2) 0.003(2) -0.014(2)
C23 0.033(3) 0.035(2) 0.021(3) -0.0028(19) 0.007(2) -0.0120(19)
C24 0.025(3) 0.049(3) 0.049(4) -0.015(2) 0.009(2) -0.0020(19)
C25 0.052(3) 0.046(3) 0.036(4) -0.002(2) 0.017(3) -0.002(2)
C26 0.046(3) 0.081(4) 0.015(3) -0.002(3) 0.003(3) 0.008(3)
C27 0.038(3) 0.050(3) 0.042(4) -0.016(2) 0.004(3) -0.004(2)
C28 0.038(3) 0.036(3) 0.034(3) -0.011(2) 0.001(2) -0.0003(19)
C29 0.024(2) 0.031(2) 0.039(3) -0.006(2) -0.003(2) -0.0037(18)
C30 0.039(3) 0.050(3) 0.091(6) 0.017(3) -0.023(3) -0.012(2)
C31 0.035(3) 0.077(4) 0.063(5) -0.020(3) 0.013(3) -0.019(3)
C32 0.036(3) 0.037(3) 0.058(5) -0.013(2) 0.000(3) -0.006(2)
C33 0.032(3) 0.033(2) 0.036(4) -0.004(2) 0.000(2) -0.0021(19)
C34 0.053(3) 0.056(3) 0.033(4) -0.008(2) 0.004(3) -0.007(3)
C35 0.053(3) 0.039(3) 0.037(4) 0.003(2) 0.005(3) -0.006(2)
C36 0.039(3) 0.056(3) 0.041(4) 0.004(2) 0.014(3) 0.008(2)

loop_
_atom_type_symbol
_atom_type_description
_atom_type_scat_dispersion_real
_atom_type_scat_dispersion_imag
_atom_type_scat_source
C C 0.0033 0.0016 'International Tables Vol C Tables 4.2.6.8 and 6.1.1.4'
H H 0.0000 0.0000 'International Tables Vol C Tables 4.2.6.8 and 6.1.1.4'
B B 0.0013 0.0007 'International Tables Vol C Tables 4.2.6.8 and 6.1.1.4'
N N 0.0061 0.0033 'International Tables Vol C Tables 4.2.6.8 and 6.1.1.4'
Fe Fe 0.3463 0.8444 'International Tables Vol C Tables 4.2.6.8 and 6.1.1.4'

loop_
_geom_angle_atom_site_label_1
_geom_angle_atom_site_label_2
_geom_angle_atom_site_label_3
_geom_angle
N2 B1 N1 122.5(4)
N2 B1 C1 122.6(4)
N1 B1 C1 114.8(4)
B1 N1 C11 131.8(4)
B1 N2 C15 133.0(4)
C9 Fe1 C4 106.4(3)
C9 Fe1 C10 40.9(2)
C4 Fe1 C10 126.9(2)
C9 Fe1 C7 68.5(2)
C4 Fe1 C7 152.4(2)
C10 Fe1 C7 68.1(2)
C9 Fe1 C3 123.3(2)
C4 Fe1 C3 40.7(2)
C10 Fe1 C3 162.3(3)
C7 Fe1 C3 117.9(2)
C9 Fe1 C2 160.7(2)
C4 Fe1 C2 68.0(2)
C10 Fe1 C2 156.8(2)
C7 Fe1 C2 107.3(2)
C3 Fe1 C2 40.6(2)
C9 Fe1 C8 41.0(2)
C4 Fe1 C8 117.7(2)
C10 Fe1 C8 68.6(2)
C7 Fe1 C8 40.6(2)
C3 Fe1 C8 104.3(2)
C2 Fe1 C8 123.7(2)
C9 Fe1 C5 120.9(2)
C4 Fe1 C5 40.8(2)
C10 Fe1 C5 110.4(2)
C7 Fe1 C5 164.9(2)
C3 Fe1 C5 68.5(2)
C2 Fe1 C5 67.8(2)
C8 Fe1 C5 154.1(2)
C9 Fe1 C6 67.7(2)
C4 Fe1 C6 164.5(2)
C10 Fe1 C6 39.5(2)
C7 Fe1 C6 40.70(19)
C3 Fe1 C6 154.6(2)
C2 Fe1 C6 122.2(2)
C8 Fe1 C6 68.1(2)
C5 Fe1 C6 128.66(19)
C9 Fe1 C1 156.5(2)
C4 Fe1 C1 68.6(2)
C10 Fe1 C1 122.6(2)
C7 Fe1 C1 126.7(2)
C3 Fe1 C1 68.8(2)
C2 Fe1 C1 40.68(18)
C8 Fe1 C1 162.1(2)
C5 Fe1 C1 40.4(2)
C6 Fe1 C1 110.7(2)
C5 C1 C2 106.0(4)
C5 C1 B1 122.8(4)
C2 C1 B1 131.1(4)
C5 C1 Fe1 68.8(3)
C2 C1 Fe1 68.3(3)
B1 C1 Fe1 130.4(3)
C3 C2 C1 109.6(4)
C3 C2 Fe1 69.7(3)
C1 C2 Fe1 71.1(3)
C4 C3 C2 107.4(4)
C4 C3 Fe1 69.6(3)
C2 C3 Fe1 69.7(3)
C3 C4 C5 108.1(5)
C3 C4 Fe1 69.7(3)
C5 C4 Fe1 70.1(3)
C1 C5 C4 108.9(4)
C1 C5 Fe1 70.8(2)
C4 C5 Fe1 69.1(3)
C10 C6 C7 108.9(5)
C10 C6 Fe1 69.7(3)
C7 C6 Fe1 69.2(3)
C8 C7 C6 107.7(5)
C8 C7 Fe1 69.9(3)
C6 C7 Fe1 70.1(3)
C7 C8 C9 107.5(4)
C7 C8 Fe1 69.5(3)
C9 C8 Fe1 69.3(3)
C10 C9 C8 107.5(5)
C10 C9 Fe1 69.6(3)
C8 C9 Fe1 69.8(3)
C6 C10 C9 108.5(5)
C6 C10 Fe1 70.8(3)
C9 C10 Fe1 69.5(3)
N1 C11 C14 110.2(4)
N1 C11 C12 112.2(4)
C14 C11 C12 111.1(4)
N1 C11 C13 106.2(4)
C14 C11 C13 108.1(4)
C12 C11 C13 108.8(4)
N2 C15 C18 107.1(4)
N2 C15 C17 110.9(5)
C18 C15 C17 109.1(4)
N2 C15 C16 110.8(4)
C18 C15 C16 108.5(4)
C17 C15 C16 110.3(4)
N4 B2 N3 123.2(4)
N4 B2 C19 122.7(4)
N3 B2 C19 114.0(4)
B2 N3 C29 131.2(4)
B2 N4 C33 132.7(4)
C22 Fe2 C21 41.0(2)
C22 Fe2 C28 117.8(2)
C21 Fe2 C28 152.45(19)
C22 Fe2 C27 102.6(2)
C21 Fe2 C27 117.1(2)
C28 Fe2 C27 40.4(2)
C22 Fe2 C20 68.7(2)
C21 Fe2 C20 41.1(2)
C28 Fe2 C20 164.5(2)
C27 Fe2 C20 154.9(2)
C22 Fe2 C23 41.2(2)
C21 Fe2 C23 68.9(2)
C28 Fe2 C23 106.8(2)
C27 Fe2 C23 121.7(2)
C20 Fe2 C23 68.0(2)
C22 Fe2 C24 155.4(2)
C21 Fe2 C24 163.6(2)
C28 Fe2 C24 40.62(19)
C27 Fe2 C24 68.1(2)
C20 Fe2 C24 128.89(19)
C23 Fe2 C24 123.0(2)
C22 Fe2 C25 159.5(3)
C21 Fe2 C25 125.3(2)
C28 Fe2 C25 68.0(2)
C27 Fe2 C25 68.4(2)
C20 Fe2 C25 111.2(2)
C23 Fe2 C25 159.1(2)
C24 Fe2 C25 40.0(2)
C22 Fe2 C26 120.6(2)
C21 Fe2 C26 105.4(3)
C28 Fe2 C26 67.8(2)
C27 Fe2 C26 40.4(2)
C20 Fe2 C26 122.6(2)
C23 Fe2 C26 157.9(2)
C24 Fe2 C26 67.8(3)
C25 Fe2 C26 40.9(3)
C22 Fe2 C19 69.3(2)
C21 Fe2 C19 69.4(2)
C28 Fe2 C19 126.1(2)
C27 Fe2 C19 160.0(2)
C20 Fe2 C19 40.7(2)
C23 Fe2 C19 40.55(18)
C24 Fe2 C19 111.4(2)
C25 Fe2 C19 125.0(2)
C26 Fe2 C19 159.4(2)
C23 C19 C20 106.3(4)
C23 C19 B2 129.9(4)
C20 C19 B2 123.6(4)
C23 C19 Fe2 68.7(3)
C20 C19 Fe2 68.5(3)
B2 C19 Fe2 130.9(3)
C21 C20 C19 109.5(4)
C21 C20 Fe2 69.2(3)
C19 C20 Fe2 70.8(3)
C22 C21 C20 107.1(5)
C22 C21 Fe2 69.0(3)
C20 C21 Fe2 69.7(3)
C21 C22 C23 108.2(4)
C21 C22 Fe2 70.1(3)
C23 C22 Fe2 70.3(3)
C19 C23 C22 109.0(4)
C19 C23 Fe2 70.7(3)
C22 C23 Fe2 68.5(3)
C25 C24 C28 108.4(5)
C25 C24 Fe2 70.1(3)
C28 C24 Fe2 69.4(3)
C24 C25 C26 107.6(5)
C24 C25 Fe2 69.9(3)
C26 C25 Fe2 69.8(3)
C27 C26 C25 107.8(5)
C27 C26 Fe2 69.3(4)
C25 C26 Fe2 69.3(4)
C28 C27 C26 108.0(5)
C28 C27 Fe2 69.7(3)
C26 C27 Fe2 70.4(3)
C27 C28 C24 108.2(5)
C27 C28 Fe2 69.9(3)
C24 C28 Fe2 70.0(3)
N3 C29 C32 110.3(4)
N3 C29 C30 110.9(4)
C32 C29 C30 111.7(5)
N3 C29 C31 106.2(5)
C32 C29 C31 108.7(4)
C30 C29 C31 108.9(5)
N4 C33 C35 110.8(4)
N4 C33 C36 110.2(5)
C35 C33 C36 110.6(4)
N4 C33 C34 106.9(4)
C35 C33 C34 108.2(5)
C36 C33 C34 110.1(4)

loop_
_geom_bond_atom_site_label_1
_geom_bond_atom_site_label_2
_geom_bond_distance
B1 N2 1.414(7)
B1 N1 1.421(6)
B1 C1 1.595(7)
N1 C11 1.477(6)
N2 C15 1.467(6)
Fe1 C9 2.035(6)
Fe1 C4 2.036(5)
Fe1 C10 2.035(5)
Fe1 C7 2.037(5)
Fe1 C3 2.037(5)
Fe1 C2 2.038(5)
Fe1 C8 2.041(5)
Fe1 C5 2.048(5)
Fe1 C6 2.049(4)
Fe1 C1 2.076(5)
C1 C5 1.423(7)
C1 C2 1.430(6)
C2 C3 1.413(8)
C3 C4 1.415(8)
C4 C5 1.424(7)
C6 C10 1.380(9)
C6 C7 1.421(7)
C7 C8 1.415(8)
C8 C9 1.427(8)
C9 C10 1.422(9)
C11 C14 1.524(6)
C11 C12 1.526(7)
C11 C13 1.541(7)
C15 C18 1.523(8)
C15 C17 1.526(7)
C15 C16 1.534(7)
B2 N4 1.394(7)
B2 N3 1.437(6)
B2 C19 1.600(7)
N3 C29 1.479(6)
N4 C33 1.474(7)
Fe2 C22 2.022(5)
Fe2 C21 2.036(5)
Fe2 C28 2.041(5)
Fe2 C27 2.044(5)
Fe2 C20 2.043(5)
Fe2 C23 2.046(5)
Fe2 C24 2.050(5)
Fe2 C25 2.053(6)
Fe2 C26 2.059(6)
Fe2 C19 2.073(5)
C19 C23 1.427(6)
C19 C20 1.431(7)
C20 C21 1.431(7)
C21 C22 1.421(8)
C22 C23 1.431(7)
C24 C25 1.404(9)
C24 C28 1.420(7)
C25 C26 1.436(9)
C26 C27 1.415(8)
C27 C28 1.410(8)
C29 C32 1.503(7)
C29 C30 1.526(8)
C29 C31 1.533(9)
C33 C35 1.527(7)
C33 C36 1.527(7)
C33 C34 1.535(8)
